data_4033074
loop_
_publ_author_name
'Vishwanatha, Thimmalapura M.'
'Kurpiewska, Katarzyna'
'Kalinowska-T\/lu\'scik, Justyna'
'D\"omling, Alexander'

_publ_section_title
;
 Cysteine Isocyanide in Multicomponent Reaction: Synthesis of
 Peptido-Mimetic 1,3-Azoles.
;
_journal_issue 18
_journal_name_full 'The Journal of organic chemistry'
_journal_page_first 9585
_journal_page_last 9594
_journal_paper_doi 10.1021/acs.joc.7b01615
_journal_volume 82
_journal_year 2017
_chemical_absolute_configuration syn
_chemical_formula_moiety 'C36 H37 N3 O6 S'
_chemical_formula_sum 'C36 H37 N3 O6 S'
_chemical_formula_weight 639.75
_space_group_crystal_system triclinic
_space_group_IT_number 1
_space_group_name_Hall 'P 1'
_space_group_name_H-M_alt 'P 1'
_atom_sites_solution_hydrogens geom
_atom_sites_solution_primary direct
_atom_sites_solution_secondary difmap
_audit_creation_date 2016-11-28T16:50:30-00:00
_audit_creation_method 'WinGX routine CIF_UPDATE'
_cell_angle_alpha 79.873(6)
_cell_angle_beta 88.990(6)
_cell_angle_gamma 70.685(6)
_cell_formula_units_Z 2
_cell_length_a 8.6788(6)
_cell_length_b 9.5182(6)
_cell_length_c 21.2735(15)
_cell_measurement_reflns_used 5021
_cell_measurement_temperature 129.95(10)
_cell_measurement_theta_max 76.5470
_cell_measurement_theta_min 4.2120
_cell_volume 1631.0(2)
_computing_cell_refinement
;
        CrysAlisPro, Agilent Technologies,
        Version 1.171.36.20 (release 27-06-2012 CrysAlis171 .NET)
        (compiled Jul 11 2012,15:38:31)
;
_computing_data_collection
;
        CrysAlisPro, Agilent Technologies,
        Version 1.171.36.20 (release 27-06-2012 CrysAlis171 .NET)
        (compiled Jul 11 2012,15:38:31)
;
_computing_data_reduction
;
        CrysAlisPro, Agilent Technologies,
        Version 1.171.36.20 (release 27-06-2012 CrysAlis171 .NET)
        (compiled Jul 11 2012,15:38:31)
;
_computing_structure_refinement 'SHELXL-2014/6 (Sheldrick, 2014)'
_diffrn_ambient_environment N~2~
_diffrn_ambient_temperature 129.95(10)
_diffrn_detector 'CCD plate'
_diffrn_detector_area_resol_mean 10.3756
_diffrn_detector_type Atlas
_diffrn_measured_fraction_theta_full 0.9815
_diffrn_measured_fraction_theta_max 0.5619
_diffrn_measurement_device 'four-circle diffractometer'
_diffrn_measurement_device_type 'SuperNova, Dual, Cu at zero, Atlas'
_diffrn_measurement_method '\w scans'
_diffrn_radiation_monochromator mirror
_diffrn_radiation_probe x-ray
_diffrn_radiation_type 'Cu K\a'
_diffrn_radiation_wavelength 1.54184
_diffrn_reflns_av_R_equivalents 0.0777
_diffrn_reflns_av_sigmaI/netI 0.0844
_diffrn_reflns_limit_h_max 10
_diffrn_reflns_limit_h_min -10
_diffrn_reflns_limit_k_max 12
_diffrn_reflns_limit_k_min -10
_diffrn_reflns_limit_l_max 26
_diffrn_reflns_limit_l_min -26
_diffrn_reflns_number 13932
_diffrn_reflns_theta_full 66.9682
_diffrn_reflns_theta_max 78.0988
_diffrn_reflns_theta_min 4.2262
_diffrn_source 'sealed X-ray tube'
_diffrn_source_type 'SuperNova (Cu) X-ray Source'
_exptl_absorpt_coefficient_mu 1.296
_exptl_absorpt_correction_T_max 1.00000
_exptl_absorpt_correction_T_min 0.73089
_exptl_absorpt_correction_type multi-scan
_exptl_absorpt_process_details
;
CrysAlisPro, Agilent Technologies,
Version 1.171.37.35 (release 13-08-2014 CrysAlis171 .NET)
(compiled Aug 13 2014,18:06:01)
Empirical absorption correction using spherical harmonics,
 implemented in SCALE3 ABSPACK scaling algorithm.
;
_exptl_crystal_colour white
_exptl_crystal_density_diffrn 1.301
_exptl_crystal_density_method 'not measured'
_exptl_crystal_description block
_exptl_crystal_F_000 676
_exptl_crystal_size_max 0.6
_exptl_crystal_size_mid 0.2
_exptl_crystal_size_min 0.2
_refine_diff_density_max 0.558
_refine_diff_density_min -0.785
_refine_diff_density_rms 0.087
_refine_ls_abs_structure_details 'Flack H D (1983), Acta Cryst. A39, 876-881'
_refine_ls_abs_structure_Flack -0.04(3)
_refine_ls_extinction_coef 0.0054(7)
_refine_ls_extinction_expression Fc^*^=kFc[1+0.001xFc^2^\l^3^/sin(2\q)]^-1/4^
_refine_ls_extinction_method SHELXL
_refine_ls_goodness_of_fit_ref 1.012
_refine_ls_hydrogen_treatment mixed
_refine_ls_matrix_type full
_refine_ls_number_parameters 852
_refine_ls_number_reflns 7813
_refine_ls_number_restraints 27
_refine_ls_restrained_S_all 1.01
_refine_ls_R_factor_all 0.083
_refine_ls_R_factor_gt 0.0641
_refine_ls_shift/su_max 0
_refine_ls_shift/su_mean 0
_refine_ls_structure_factor_coef Fsqd
_refine_ls_weighting_scheme calc
_refine_ls_wR_factor_gt 0.1667
_refine_ls_wR_factor_ref 0.204
_reflns_number_gt 6966
_reflns_number_total 13932
_reflns_threshold_expression >2sigma(I)
_cod_data_source_file jo7b01615_si_002.cif
_cod_data_source_block tmv_354_b_2a
_cod_original_cell_volume 1631.03(19)
_cod_database_code 4033074
_cell_oxdiff_length_a 8.6788(6)
_cell_oxdiff_length_b 9.5182(6)
_cell_oxdiff_length_c 21.2735(15)
_cell_oxdiff_angle_alpha 79.873(6)
_cell_oxdiff_angle_beta 88.990(6)
_cell_oxdiff_angle_gamma 70.685(6)
_cell_oxdiff_volume 1631.01(19)
_cell_oxdiff_measurement_reflns_used 5018

loop_
_space_group_symop_id
_space_group_symop_operation_xyz
1 'x, y, z'

loop_
_atom_site_label
_atom_site_type_symbol
_atom_site_fract_x
_atom_site_fract_y
_atom_site_fract_z
_atom_site_U_iso_or_equiv
_atom_site_adp_type
_atom_site_occupancy
_atom_site_calc_flag
_atom_site_refinement_flags
S20 S 0.09822(16) 0.00954(14) 0.00533(7) 0.0242(3) Uani 1 d .
S66 S 0.75711(16) 0.42166(15) 0.47754(7) 0.0261(3) Uani 1 d .
O25 O -0.3565(6) 0.0730(5) -0.0655(2) 0.0364(11) Uani 1 d .
O38 O 0.7935(5) -0.0418(4) -0.4287(2) 0.0277(10) Uani 1 d .
O28 O 0.1634(5) -0.1736(5) -0.1640(2) 0.0308(10) Uani 1 d .
O79 O 0.4495(5) 0.6244(5) 0.7521(2) 0.0319(10) Uani 1 d .
O85 O 0.0773(6) 0.5303(5) 0.9059(2) 0.0322(10) Uani 1 d .
O37 O 0.7798(5) -0.2696(4) -0.3805(2) 0.0266(9) Uani 1 d .
O24 O -0.2751(6) 0.2416(5) -0.1312(2) 0.0362(11) Uani 1 d .
O84 O 0.0972(6) 0.3415(5) 0.8507(2) 0.0355(11) Uani 1 d .
O75 O 0.8111(7) 0.1961(5) 0.6646(3) 0.0418(13) Uani 1 d .
O32 O 0.5212(6) 0.1014(5) -0.2411(2) 0.0330(11) Uani 1 d .
N73 N 0.8793(6) 0.4022(5) 0.6245(2) 0.0202(9) Uani 1 d .
N82 N 0.2141(6) 0.5222(5) 0.8178(2) 0.0207(10) Uani 1 d .
O70 O 1.2114(7) 0.2364(9) 0.6522(3) 0.064(2) Uani 1 d .
N77 N 0.5637(6) 0.3897(5) 0.7303(2) 0.0244(11) Uani 1 d .
O71 O 1.2600(6) 0.3041(7) 0.5508(3) 0.0491(15) Uani 1 d .
N35 N 0.7031(6) -0.0653(5) -0.3313(3) 0.0235(10) Uani 1 d .
C28 C 0.1429(7) -0.0403(6) -0.1671(3) 0.0250(12) Uani 1 d .
N27 N 0.0283(7) 0.0492(6) -0.1341(3) 0.0274(11) Uani 1 d .
N30 N 0.3813(6) -0.0624(5) -0.2321(3) 0.0249(11) Uani 1 d .
C23 C -0.2470(8) 0.1178(7) -0.0998(3) 0.0255(12) Uani 1 d .
C11 C -0.2000(8) 0.2282(6) 0.0588(3) 0.0247(12) Uani 1 d .
H11 H -0.1829 0.2202 0.0161 0.03 Uiso 1 calc R
C33 C 0.6551(7) -0.1389(6) -0.2721(3) 0.0237(12) Uani 1 d .
H33 H 0.6225 -0.2235 -0.2802 0.028 Uiso 1 calc R
C57 C 0.5836(8) 0.5269(7) 0.3009(3) 0.0274(13) Uani 1 d .
H57 H 0.6302 0.5986 0.2825 0.033 Uiso 1 calc R
C83 C 0.1254(7) 0.4552(6) 0.8561(3) 0.0250(12) Uani 1 d .
C59 C 0.8262(8) 0.5942(7) 0.3717(3) 0.0264(13) Uani 1 d U
C18 C 0.1651(8) -0.2985(7) 0.1045(3) 0.0264(13) Uani 1 d .
H18 H 0.2603 -0.2882 0.0867 0.032 Uiso 1 calc R
C63 C 0.9938(10) 0.7503(8) 0.3383(3) 0.0364(15) Uani 1 d U
H63 H 1.0951 0.7573 0.3266 0.044 Uiso 1 calc R
C12 C -0.0980(7) 0.1190(6) 0.1053(3) 0.0218(12) Uani 1 d .
C74 C 0.8059(7) 0.3258(6) 0.6665(3) 0.0256(12) Uani 1 d .
C48 C 1.1613(8) 0.0640(7) 0.4059(3) 0.0296(14) Uani 1 d .
H48 H 1.2209 -0.0149 0.4377 0.036 Uiso 1 calc R
C80 C 0.2785(7) 0.4701(6) 0.7589(3) 0.0236(12) Uani 1 d .
H80 H 0.2978 0.3613 0.7635 0.028 Uiso 1 calc R
C52 C 0.9462(7) 0.3066(7) 0.3762(3) 0.0212(11) Uani 1 d .
C36 C 0.7618(7) -0.1387(6) -0.3790(3) 0.0234(11) Uani 1 d .
C9 C -0.3531(8) 0.3648(7) 0.1370(4) 0.0299(14) Uani 1 d .
H9 H -0.4367 0.4473 0.147 0.036 Uiso 1 calc R
C78 C 0.4393(7) 0.5004(6) 0.7480(3) 0.0218(11) Uani 1 d .
C21 C -0.0214(8) -0.0861(6) -0.0277(3) 0.0275(13) Uani 1 d .
H21A H 0.0455 -0.1904 -0.0276 0.033 Uiso 1 calc R
H21B H -0.113 -0.0865 -0.001 0.033 Uiso 1 calc R
C68 C 0.9849(7) 0.3350(6) 0.5765(3) 0.0228(12) Uani 1 d .
H68 H 0.9621 0.2424 0.5729 0.027 Uiso 1 calc R
C67 C 0.9394(7) 0.4390(7) 0.5105(3) 0.0242(12) Uani 1 d .
H67A H 1.0287 0.4103 0.4821 0.029 Uiso 1 calc R
H67B H 0.92 0.5432 0.5149 0.029 Uiso 1 calc R
C51 C 0.9888(8) 0.3033(7) 0.3122(3) 0.0251(12) Uani 1 d .
H51 H 0.9318 0.3833 0.2803 0.03 Uiso 1 calc R
C31 C 0.5107(7) -0.0224(6) -0.2475(3) 0.0225(12) Uani 1 d .
C87 C -0.1857(8) 0.5627(6) 0.9543(3) 0.0244(12) Uani 1 d .
C76 C 0.7203(7) 0.4104(7) 0.7186(3) 0.0269(12) Uani 1 d .
H76A H 0.7884 0.3733 0.7577 0.032 Uiso 1 calc R
H76B H 0.7044 0.5174 0.7058 0.032 Uiso 1 calc R
C6 C 0.2010(7) -0.0002(6) 0.1250(3) 0.0245(12) Uani 1 d .
C56 C 0.4500(8) 0.5150(7) 0.2706(3) 0.0284(13) Uani 1 d .
H56 H 0.4056 0.581 0.2327 0.034 Uiso 1 calc R
C60 C 0.6974(9) 0.7267(7) 0.3764(3) 0.0300(13) Uani 1 d U
H60 H 0.5973 0.7198 0.39 0.036 Uiso 1 calc R
C88 C -0.2954(9) 0.5494(8) 0.9112(3) 0.0345(15) Uani 1 d .
H88 H -0.2594 0.4835 0.8824 0.041 Uiso 1 calc R
C1 C 0.2632(8) 0.1162(7) 0.1005(3) 0.0307(14) Uani 1 d .
H1 H 0.2136 0.1848 0.0639 0.037 Uiso 1 calc R
C65 C 0.8004(7) 0.4401(6) 0.3915(3) 0.0213(12) Uani 1 d .
C64 C 0.9752(9) 0.6080(8) 0.3524(3) 0.0313(14) Uani 1 d U
H64 H 1.0631 0.5219 0.3489 0.038 Uiso 1 calc R
C22 C -0.0864(7) -0.0083(6) -0.0970(3) 0.0236(12) Uani 1 d .
H22 H -0.1046 -0.0852 -0.1182 0.028 Uiso 1 calc R
C2 C 0.3972(9) 0.1308(8) 0.1298(4) 0.0380(16) Uani 1 d .
H2 H 0.4384 0.2068 0.112 0.046 Uiso 1 calc R
C13 C 0.0343(8) -0.1692(7) 0.1130(3) 0.0240(12) Uani 1 d .
C7 C -0.1268(8) 0.1343(7) 0.1694(3) 0.0277(13) Uani 1 d .
H7 H -0.0603 0.062 0.2018 0.033 Uiso 1 calc R
C61 C 0.7151(9) 0.8665(8) 0.3613(3) 0.0333(14) Uani 1 d U
H61 H 0.627 0.9529 0.3643 0.04 Uiso 1 calc R
C3 C 0.4694(8) 0.0334(8) 0.1851(4) 0.0363(16) Uani 1 d .
H3 H 0.5592 0.0431 0.2049 0.044 Uiso 1 calc R
C42 C 1.3343(9) -0.3325(8) -0.4841(4) 0.0460(19) Uani 1 d U
H42 H 1.3998 -0.4079 -0.5048 0.055 Uiso 1 calc R
C10 C -0.3264(8) 0.3488(7) 0.0735(3) 0.0283(13) Uani 1 d .
H10 H -0.3939 0.4195 0.041 0.034 Uiso 1 calc R
C40 C 1.0683(7) -0.1712(7) -0.4632(3) 0.0259(12) Uani 1 d U
C26 C -0.5202(9) 0.1816(10) -0.0690(5) 0.054(2) Uani 1 d .
H26A H -0.519 0.2659 -0.0503 0.081 Uiso 1 calc R
H26B H -0.5918 0.1344 -0.0462 0.081 Uiso 1 calc R
H26C H -0.5583 0.2165 -0.113 0.081 Uiso 1 calc R
C50 C 1.1127(8) 0.1844(8) 0.2960(3) 0.0291(13) Uani 1 d .
H50 H 1.1384 0.1844 0.2533 0.035 Uiso 1 calc R
C8 C -0.2537(8) 0.2564(7) 0.1854(3) 0.0284(13) Uani 1 d .
H8 H -0.2715 0.2651 0.228 0.034 Uiso 1 calc R
C92 C -0.2406(9) 0.6596(7) 0.9969(3) 0.0325(14) Uani 1 d .
H92 H -0.1666 0.6688 1.0256 0.039 Uiso 1 calc R
C17 C 0.1522(10) -0.4419(7) 0.1227(4) 0.0363(16) Uani 1 d .
H17 H 0.239 -0.5269 0.1169 0.044 Uiso 1 calc R
C5 C 0.2749(8) -0.0956(7) 0.1822(3) 0.0274(13) Uani 1 d .
H5 H 0.234 -0.1711 0.201 0.033 Uiso 1 calc R
C69 C 1.1624(8) 0.2866(7) 0.5973(3) 0.0290(14) Uani 1 d .
C58 C 0.6490(8) 0.4323(7) 0.3587(3) 0.0271(13) Uani 1 d .
C14 C -0.1068(9) -0.1882(7) 0.1389(3) 0.0290(14) Uani 1 d .
H14 H -0.1952 -0.1038 0.1439 0.035 Uiso 1 calc R
C19 C 0.0512(7) -0.0123(6) 0.0912(3) 0.0198(11) Uani 1 d .
C62 C 0.8658(11) 0.8798(8) 0.3414(4) 0.0411(17) Uani 1 d U
H62 H 0.8783 0.9743 0.3306 0.049 Uiso 1 calc R
C39 C 0.8858(8) -0.1098(7) -0.4788(3) 0.0257(12) Uani 1 d .
H39A H 0.864 -0.0349 -0.5178 0.031 Uiso 1 calc R
H39B H 0.8496 -0.1917 -0.4864 0.031 Uiso 1 calc R
C41 C 1.1670(9) -0.2809(7) -0.4949(4) 0.0338(14) Uani 1 d U
H41 H 1.1203 -0.32 -0.5236 0.041 Uiso 1 calc R
C55 C 0.3810(8) 0.4054(8) 0.2960(4) 0.0341(15) Uani 1 d .
H55 H 0.2915 0.3973 0.2753 0.041 Uiso 1 calc R
C47 C 1.0314(8) 0.1839(7) 0.4222(3) 0.0286(13) Uani 1 d .
H47 H 1.002 0.1811 0.4645 0.034 Uiso 1 calc R
C45 C 1.1372(9) -0.1132(8) -0.4208(3) 0.0335(14) Uani 1 d U
H45 H 1.0718 -0.0403 -0.399 0.04 Uiso 1 calc R
C91 C -0.4054(10) 0.7440(8) 0.9976(4) 0.0402(17) Uani 1 d .
H91 H -0.4418 0.8082 1.027 0.048 Uiso 1 calc R
C89 C -0.4593(10) 0.6352(10) 0.9113(4) 0.049(2) Uani 1 d .
H89 H -0.5333 0.6278 0.882 0.059 Uiso 1 calc R
C72 C 1.4332(10) 0.2512(12) 0.5694(5) 0.069(3) Uani 1 d .
H72A H 1.4502 0.3005 0.603 0.104 Uiso 1 calc R
H72B H 1.4939 0.2744 0.5332 0.104 Uiso 1 calc R
H72C H 1.4697 0.1437 0.5842 0.104 Uiso 1 calc R
C49 C 1.2007(8) 0.0633(7) 0.3428(3) 0.0298(14) Uani 1 d .
H49 H 1.285 -0.0172 0.3316 0.036 Uiso 1 calc R
C16 C 0.0118(11) -0.4592(8) 0.1493(4) 0.0397(17) Uani 1 d .
H16 H 0.0043 -0.5554 0.1615 0.048 Uiso 1 calc R
C53 C 0.5786(8) 0.3236(8) 0.3845(3) 0.0332(15) Uani 1 d .
H53 H 0.6196 0.2604 0.4234 0.04 Uiso 1 calc R
C86 C -0.0084(8) 0.4679(8) 0.9562(4) 0.0361(16) Uani 1 d .
H86A H 0.042 0.4624 0.9973 0.043 Uiso 1 calc R
H86B H 0.0008 0.3659 0.9515 0.043 Uiso 1 calc R
C29 C 0.2402(9) 0.0422(7) -0.2075(4) 0.0388(18) Uani 1 d .
H29A H 0.1712 0.1112 -0.2429 0.047 Uiso 1 calc R
H29B H 0.2769 0.1015 -0.1822 0.047 Uiso 1 calc R
C90 C -0.5135(10) 0.7315(9) 0.9545(4) 0.049(2) Uani 1 d .
H90 H -0.6238 0.7881 0.9544 0.059 Uiso 1 calc R
C4 C 0.4065(8) -0.0788(8) 0.2107(4) 0.0334(15) Uani 1 d .
H4 H 0.4545 -0.1444 0.2482 0.04 Uiso 1 calc R
C81 C 0.1617(9) 0.5557(9) 0.7006(4) 0.0431(17) Uani 1 d .
H81A H 0.0643 0.5286 0.7043 0.065 Uiso 1 calc R
H81B H 0.2144 0.5291 0.6623 0.065 Uiso 1 calc R
H81C H 0.1335 0.6627 0.6989 0.065 Uiso 1 calc R
C44 C 1.3068(11) -0.1653(10) -0.4111(4) 0.0491(19) Uani 1 d U
H44 H 1.3542 -0.1262 -0.3826 0.059 Uiso 1 calc R
C34 C 0.7943(9) -0.1961(10) -0.2220(4) 0.053(2) Uani 1 d .
H34A H 0.885 -0.2709 -0.2366 0.079 Uiso 1 calc R
H34B H 0.7586 -0.2404 -0.1828 0.079 Uiso 1 calc R
H34C H 0.8273 -0.1132 -0.2148 0.079 Uiso 1 calc R
C54 C 0.4482(9) 0.3089(9) 0.3526(4) 0.0401(17) Uani 1 d .
H54 H 0.4055 0.2334 0.3695 0.048 Uiso 1 calc R
C43 C 1.4041(10) -0.2727(11) -0.4427(5) 0.055(2) Uani 1 d U
H43 H 1.5171 -0.3053 -0.4363 0.067 Uiso 1 calc R
C15 C -0.1176(10) -0.3328(8) 0.1576(3) 0.0345(15) Uani 1 d .
H15 H -0.2121 -0.3442 0.1756 0.041 Uiso 1 calc R
H27 H 0.006(10) 0.156(10) -0.139(4) 0.041 Uiso 1 d .
H73 H 0.857(10) 0.498(10) 0.625(4) 0.041 Uiso 1 d .
H35 H 0.703(10) 0.022(10) -0.332(4) 0.041 Uiso 1 d .
H82 H 0.206(10) 0.615(10) 0.823(4) 0.041 Uiso 1 d .
H77 H 0.567(10) 0.301(10) 0.737(4) 0.041 Uiso 1 d .
H30 H 0.391(10) -0.153(10) -0.240(4) 0.041 Uiso 1 d .

loop_
_atom_site_aniso_label
_atom_site_aniso_U_11
_atom_site_aniso_U_22
_atom_site_aniso_U_33
_atom_site_aniso_U_23
_atom_site_aniso_U_13
_atom_site_aniso_U_12
S20 0.0252(7) 0.0187(6) 0.0301(7) -0.0036(5) 0.0113(6) -0.0100(5)
S66 0.0212(7) 0.0296(7) 0.0266(7) -0.0032(6) 0.0071(6) -0.0083(6)
O25 0.022(2) 0.035(3) 0.044(3) 0.005(2) 0.011(2) -0.0061(19)
O38 0.031(2) 0.0160(19) 0.030(2) -0.0040(16) 0.0152(18) -0.0015(17)
O28 0.029(2) 0.0154(19) 0.050(3) -0.0126(18) 0.018(2) -0.0067(17)
O79 0.030(2) 0.020(2) 0.049(3) -0.0133(18) 0.020(2) -0.0100(18)
O85 0.040(3) 0.025(2) 0.033(2) -0.0059(18) 0.019(2) -0.012(2)
O37 0.030(2) 0.0160(18) 0.033(2) -0.0063(16) 0.0088(18) -0.0052(16)
O24 0.034(2) 0.021(2) 0.048(3) 0.0009(19) 0.009(2) -0.0058(19)
O84 0.034(2) 0.018(2) 0.055(3) -0.0074(19) 0.024(2) -0.0099(18)
O75 0.055(3) 0.023(2) 0.056(3) -0.016(2) 0.035(3) -0.023(2)
O32 0.040(3) 0.019(2) 0.046(3) -0.0124(19) 0.018(2) -0.0147(19)
N73 0.019(2) 0.012(2) 0.027(2) -0.0058(17) 0.0101(19) -0.0024(18)
N82 0.025(2) 0.013(2) 0.026(2) -0.0043(17) 0.0092(19) -0.0083(18)
O70 0.030(3) 0.110(6) 0.035(3) 0.015(3) 0.001(2) -0.016(3)
N77 0.031(3) 0.014(2) 0.032(3) -0.0086(18) 0.014(2) -0.011(2)
O71 0.021(2) 0.065(4) 0.042(3) 0.017(3) 0.010(2) -0.004(2)
N35 0.024(2) 0.010(2) 0.036(3) -0.0039(18) 0.010(2) -0.0049(18)
C28 0.023(3) 0.012(2) 0.036(3) -0.002(2) 0.012(2) -0.002(2)
N27 0.030(3) 0.017(2) 0.033(3) -0.003(2) 0.016(2) -0.008(2)
N30 0.026(3) 0.010(2) 0.040(3) -0.0110(19) 0.016(2) -0.0046(19)
C23 0.026(3) 0.021(3) 0.031(3) -0.011(2) 0.009(2) -0.008(2)
C11 0.027(3) 0.014(2) 0.033(3) -0.004(2) 0.013(2) -0.007(2)
C33 0.018(3) 0.016(3) 0.035(3) -0.002(2) 0.010(2) -0.005(2)
C57 0.022(3) 0.018(3) 0.039(4) -0.003(2) 0.006(3) -0.004(2)
C83 0.022(3) 0.015(3) 0.033(3) 0.002(2) 0.009(2) -0.002(2)
C59 0.025(3) 0.025(3) 0.029(3) -0.002(2) 0.005(2) -0.009(2)
C18 0.032(3) 0.020(3) 0.026(3) -0.002(2) 0.004(3) -0.009(2)
C63 0.041(4) 0.038(4) 0.035(4) -0.001(3) 0.005(3) -0.022(3)
C12 0.021(3) 0.017(3) 0.029(3) -0.007(2) 0.012(2) -0.008(2)
C74 0.024(3) 0.016(3) 0.035(3) -0.003(2) 0.011(2) -0.006(2)
C48 0.035(3) 0.019(3) 0.032(3) -0.003(2) 0.006(3) -0.006(3)
C80 0.025(3) 0.017(3) 0.034(3) -0.011(2) 0.011(2) -0.011(2)
C52 0.020(3) 0.022(3) 0.026(3) -0.005(2) 0.005(2) -0.011(2)
C36 0.018(3) 0.017(3) 0.031(3) 0.003(2) -0.001(2) -0.004(2)
C9 0.028(3) 0.018(3) 0.046(4) -0.008(3) 0.008(3) -0.009(2)
C78 0.023(3) 0.011(2) 0.030(3) -0.001(2) 0.009(2) -0.007(2)
C21 0.031(3) 0.018(3) 0.032(3) 0.000(2) 0.008(2) -0.009(2)
C68 0.024(3) 0.013(2) 0.028(3) -0.002(2) 0.012(2) -0.002(2)
C67 0.028(3) 0.021(3) 0.026(3) -0.005(2) 0.008(2) -0.011(2)
C51 0.023(3) 0.026(3) 0.026(3) -0.004(2) 0.002(2) -0.007(2)
C31 0.029(3) 0.009(2) 0.028(3) -0.0013(19) 0.012(2) -0.006(2)
C87 0.029(3) 0.015(3) 0.025(3) 0.000(2) 0.008(2) -0.004(2)
C76 0.023(3) 0.024(3) 0.035(3) -0.008(2) 0.010(2) -0.009(2)
C6 0.019(3) 0.016(3) 0.037(3) -0.008(2) 0.007(2) -0.002(2)
C56 0.025(3) 0.027(3) 0.032(3) -0.013(3) 0.002(3) -0.003(2)
C60 0.033(3) 0.025(3) 0.033(3) -0.010(2) 0.002(3) -0.008(3)
C88 0.041(4) 0.035(4) 0.029(3) -0.004(3) 0.004(3) -0.016(3)
C1 0.030(3) 0.027(3) 0.035(4) 0.000(3) 0.003(3) -0.013(3)
C65 0.021(3) 0.020(3) 0.021(3) 0.001(2) 0.005(2) -0.007(2)
C64 0.034(3) 0.031(3) 0.032(3) 0.000(3) 0.011(3) -0.016(3)
C22 0.023(3) 0.018(3) 0.030(3) -0.002(2) 0.007(2) -0.008(2)
C2 0.035(4) 0.033(4) 0.053(5) -0.017(3) 0.009(3) -0.017(3)
C13 0.027(3) 0.018(3) 0.026(3) 0.000(2) 0.002(2) -0.009(2)
C7 0.025(3) 0.021(3) 0.035(4) -0.001(2) 0.007(3) -0.007(2)
C61 0.042(4) 0.027(3) 0.027(3) -0.007(2) -0.007(3) -0.005(3)
C3 0.020(3) 0.032(3) 0.056(5) -0.018(3) 0.000(3) -0.002(3)
C42 0.024(3) 0.028(3) 0.077(6) -0.003(3) 0.016(3) -0.002(3)
C10 0.028(3) 0.022(3) 0.031(3) 0.004(2) 0.004(3) -0.008(2)
C40 0.021(3) 0.019(3) 0.032(3) 0.000(2) 0.003(2) -0.002(2)
C26 0.021(3) 0.053(5) 0.075(6) 0.004(4) 0.018(4) -0.004(3)
C50 0.024(3) 0.033(3) 0.030(3) -0.004(3) 0.003(3) -0.010(3)
C8 0.032(3) 0.027(3) 0.029(3) -0.015(2) 0.009(3) -0.009(3)
C92 0.039(4) 0.021(3) 0.039(4) -0.005(3) 0.011(3) -0.014(3)
C17 0.044(4) 0.018(3) 0.043(4) 0.000(3) -0.008(3) -0.008(3)
C5 0.027(3) 0.018(3) 0.036(3) -0.009(2) 0.006(3) -0.003(2)
C69 0.025(3) 0.022(3) 0.031(3) 0.004(2) 0.009(3) 0.000(2)
C58 0.021(3) 0.018(3) 0.043(4) -0.005(2) 0.009(3) -0.007(2)
C14 0.037(4) 0.025(3) 0.029(3) -0.004(2) 0.008(3) -0.016(3)
C19 0.023(3) 0.015(3) 0.020(3) -0.004(2) 0.007(2) -0.006(2)
C62 0.059(5) 0.022(3) 0.044(4) -0.001(3) 0.006(4) -0.019(3)
C39 0.030(3) 0.024(3) 0.021(3) -0.003(2) 0.007(2) -0.006(2)
C41 0.033(3) 0.025(3) 0.045(4) -0.007(3) 0.008(3) -0.011(3)
C55 0.020(3) 0.036(4) 0.049(4) -0.018(3) 0.002(3) -0.008(3)
C47 0.032(3) 0.021(3) 0.032(3) 0.000(2) 0.007(3) -0.009(2)
C45 0.045(4) 0.033(3) 0.027(3) -0.002(2) -0.002(3) -0.021(3)
C91 0.043(4) 0.023(3) 0.053(4) -0.008(3) 0.017(3) -0.009(3)
C89 0.037(4) 0.047(5) 0.058(5) 0.005(4) 0.005(4) -0.015(4)
C72 0.024(4) 0.080(7) 0.070(6) 0.033(5) 0.009(4) 0.002(4)
C49 0.021(3) 0.022(3) 0.043(4) -0.009(3) 0.007(3) -0.002(2)
C16 0.061(5) 0.026(3) 0.035(4) 0.005(3) -0.002(3) -0.023(3)
C53 0.031(3) 0.036(4) 0.038(4) 0.000(3) -0.001(3) -0.021(3)
C86 0.030(3) 0.028(3) 0.039(4) 0.007(3) 0.013(3) -0.003(3)
C29 0.041(4) 0.019(3) 0.050(4) -0.004(3) 0.034(3) -0.004(3)
C90 0.029(4) 0.041(4) 0.063(5) 0.009(4) 0.008(4) -0.003(3)
C4 0.023(3) 0.030(3) 0.040(4) -0.007(3) -0.004(3) 0.000(3)
C81 0.031(4) 0.050(4) 0.052(5) -0.019(4) 0.013(3) -0.014(3)
C44 0.048(4) 0.052(5) 0.050(5) 0.010(3) -0.017(3) -0.030(4)
C34 0.029(4) 0.057(5) 0.049(5) 0.015(4) 0.007(3) 0.002(3)
C54 0.029(3) 0.039(4) 0.055(5) -0.002(3) 0.004(3) -0.018(3)
C43 0.030(4) 0.055(5) 0.075(6) 0.012(4) -0.003(4) -0.017(3)
C15 0.052(4) 0.035(4) 0.026(3) -0.007(3) 0.011(3) -0.028(3)

loop_
_atom_type_symbol
_atom_type_description
_atom_type_scat_dispersion_real
_atom_type_scat_dispersion_imag
_atom_type_scat_source
C C 0.0181 0.0091 'International Tables Vol C Tables 4.2.6.8 and 6.1.1.4'
H H 0 0 'International Tables Vol C Tables 4.2.6.8 and 6.1.1.4'
N N 0.0311 0.018 'International Tables Vol C Tables 4.2.6.8 and 6.1.1.4'
O O 0.0492 0.0322 'International Tables Vol C Tables 4.2.6.8 and 6.1.1.4'
S S 0.3331 0.5567 'International Tables Vol C Tables 4.2.6.8 and 6.1.1.4'

loop_
_geom_angle_atom_site_label_1
_geom_angle_atom_site_label_2
_geom_angle_atom_site_label_3
_geom_angle
C21 S20 C19 103.3(3)
C67 S66 C65 100.8(3)
C23 O25 C26 116.4(5)
C36 O38 C39 116.1(4)
C83 O85 C86 118.0(5)
C74 N73 C68 123.1(5)
C74 N73 H73 118(5)
C68 N73 H73 119(5)
C83 N82 C80 121.9(5)
C83 N82 H82 116(5)
C80 N82 H82 120(5)
C78 N77 C76 120.0(5)
C78 N77 H77 122(6)
C76 N77 H77 114(6)
C69 O71 C72 115.3(6)
C36 N35 C33 122.3(5)
C36 N35 H35 121(6)
C33 N35 H35 116(6)
O28 C28 N27 122.9(5)
O28 C28 C29 123.8(5)
N27 C28 C29 113.3(5)
C28 N27 C22 120.8(5)
C28 N27 H27 123(5)
C22 N27 H27 116(5)
C31 N30 C29 119.9(5)
C31 N30 H30 113(5)
C29 N30 H30 127(5)
O24 C23 O25 124.0(6)
O24 C23 C22 124.4(5)
O25 C23 C22 111.5(5)
C10 C11 C12 122.2(6)
C10 C11 H11 118.9
C12 C11 H11 118.9
N35 C33 C34 110.9(5)
N35 C33 C31 108.1(4)
C34 C33 C31 108.8(6)
N35 C33 H33 109.7
C34 C33 H33 109.7
C31 C33 H33 109.7
C56 C57 C58 120.5(6)
C56 C57 H57 119.7
C58 C57 H57 119.7
O84 C83 N82 126.8(6)
O84 C83 O85 124.0(5)
N82 C83 O85 109.1(5)
C64 C59 C60 117.8(6)
C64 C59 C65 122.9(6)
C60 C59 C65 119.1(6)
C17 C18 C13 120.1(6)
C17 C18 H18 119.9
C13 C18 H18 119.9
C62 C63 C64 121.4(7)
C62 C63 H63 119.3
C64 C63 H63 119.3
C11 C12 C7 117.6(5)
C11 C12 C19 124.2(5)
C7 C12 C19 118.1(5)
O75 C74 N73 123.0(5)
O75 C74 C76 122.4(5)
N73 C74 C76 114.6(5)
C49 C48 C47 120.0(6)
C49 C48 H48 120
C47 C48 H48 120
N82 C80 C78 107.6(5)
N82 C80 C81 111.9(5)
C78 C80 C81 108.3(5)
N82 C80 H80 109.7
C78 C80 H80 109.7
C81 C80 H80 109.7
C47 C52 C51 117.8(6)
C47 C52 C65 123.1(5)
C51 C52 C65 119.0(5)
O37 C36 N35 126.5(5)
O37 C36 O38 123.8(5)
N35 C36 O38 109.7(5)
C10 C9 C8 119.5(6)
C10 C9 H9 120.2
C8 C9 H9 120.2
O79 C78 N77 122.5(5)
O79 C78 C80 120.7(5)
N77 C78 C80 116.7(5)
C22 C21 S20 111.8(4)
C22 C21 H21A 109.3
S20 C21 H21A 109.3
C22 C21 H21B 109.3
S20 C21 H21B 109.3
H21A C21 H21B 107.9
N73 C68 C69 111.5(5)
N73 C68 C67 110.6(4)
C69 C68 C67 114.8(5)
N73 C68 H68 106.5
C69 C68 H68 106.5
C67 C68 H68 106.5
C68 C67 S66 109.1(4)
C68 C67 H67A 109.9
S66 C67 H67A 109.9
C68 C67 H67B 109.9
S66 C67 H67B 109.9
H67A C67 H67B 108.3
C50 C51 C52 121.2(6)
C50 C51 H51 119.4
C52 C51 H51 119.4
O32 C31 N30 123.2(5)
O32 C31 C33 119.7(5)
N30 C31 C33 117.0(5)
C92 C87 C88 119.7(6)
C92 C87 C86 120.0(7)
C88 C87 C86 120.3(6)
N77 C76 C74 110.7(5)
N77 C76 H76A 109.5
C74 C76 H76A 109.5
N77 C76 H76B 109.5
C74 C76 H76B 109.5
H76A C76 H76B 108.1
C5 C6 C1 117.0(6)
C5 C6 C19 123.1(5)
C1 C6 C19 119.8(6)
C57 C56 C55 120.9(6)
C57 C56 H56 119.5
C55 C56 H56 119.5
C61 C60 C59 121.6(7)
C61 C60 H60 119.2
C59 C60 H60 119.2
C87 C88 C89 119.4(7)
C87 C88 H88 120.3
C89 C88 H88 120.3
C2 C1 C6 121.3(7)
C2 C1 H1 119.3
C6 C1 H1 119.3
C58 C65 C59 113.0(5)
C58 C65 C52 106.4(5)
C59 C65 C52 112.8(5)
C58 C65 S66 104.9(4)
C59 C65 S66 106.5(4)
C52 C65 S66 113.0(4)
C59 C64 C63 120.4(7)
C59 C64 H64 119.8
C63 C64 H64 119.8
N27 C22 C23 108.7(5)
N27 C22 C21 113.2(5)
C23 C22 C21 113.1(5)
N27 C22 H22 107.2
C23 C22 H22 107.2
C21 C22 H22 107.2
C3 C2 C1 120.3(7)
C3 C2 H2 119.8
C1 C2 H2 119.8
C14 C13 C18 118.5(6)
C14 C13 C19 122.6(6)
C18 C13 C19 118.9(5)
C8 C7 C12 121.1(6)
C8 C7 H7 119.4
C12 C7 H7 119.4
C60 C61 C62 120.3(7)
C60 C61 H61 119.9
C62 C61 H61 119.9
C2 C3 C4 118.9(7)
C2 C3 H3 120.5
C4 C3 H3 120.5
C43 C42 C41 120.0(8)
C43 C42 H42 120
C41 C42 H42 120
C11 C10 C9 120.1(6)
C11 C10 H10 120
C9 C10 H10 120
C45 C40 C41 119.8(6)
C45 C40 C39 120.7(6)
C41 C40 C39 119.3(6)
O25 C26 H26A 109.5
O25 C26 H26B 109.5
H26A C26 H26B 109.5
O25 C26 H26C 109.5
H26A C26 H26C 109.5
H26B C26 H26C 109.5
C51 C50 C49 120.6(6)
C51 C50 H50 119.7
C49 C50 H50 119.7
C9 C8 C7 119.5(6)
C9 C8 H8 120.3
C7 C8 H8 120.3
C87 C92 C91 120.9(7)
C87 C92 H92 119.5
C91 C92 H92 119.5
C16 C17 C18 120.6(7)
C16 C17 H17 119.7
C18 C17 H17 119.7
C4 C5 C6 120.8(6)
C4 C5 H5 119.6
C6 C5 H5 119.6
O70 C69 O71 122.7(7)
O70 C69 C68 122.9(6)
O71 C69 C68 114.4(5)
C53 C58 C57 118.5(6)
C53 C58 C65 120.3(6)
C57 C58 C65 121.2(5)
C13 C14 C15 120.7(7)
C13 C14 H14 119.6
C15 C14 H14 119.6
C13 C19 C6 110.9(5)
C13 C19 C12 113.6(5)
C6 C19 C12 106.7(5)
C13 C19 S20 108.9(4)
C6 C19 S20 104.2(4)
C12 C19 S20 112.2(4)
C63 C62 C61 118.4(6)
C63 C62 H62 120.8
C61 C62 H62 120.8
O38 C39 C40 112.9(5)
O38 C39 H39A 109
C40 C39 H39A 109
O38 C39 H39B 109
C40 C39 H39B 109
H39A C39 H39B 107.8
C40 C41 C42 120.4(7)
C40 C41 H41 119.8
C42 C41 H41 119.8
C54 C55 C56 118.7(7)
C54 C55 H55 120.7
C56 C55 H55 120.7
C52 C47 C48 121.1(6)
C52 C47 H47 119.4
C48 C47 H47 119.4
C40 C45 C44 119.1(7)
C40 C45 H45 120.5
C44 C45 H45 120.5
C90 C91 C92 119.3(7)
C90 C91 H91 120.4
C92 C91 H91 120.4
C90 C89 C88 120.5(9)
C90 C89 H89 119.8
C88 C89 H89 119.8
O71 C72 H72A 109.5
O71 C72 H72B 109.5
H72A C72 H72B 109.5
O71 C72 H72C 109.5
H72A C72 H72C 109.5
H72B C72 H72C 109.5
C48 C49 C50 119.3(6)
C48 C49 H49 120.3
C50 C49 H49 120.3
C15 C16 C17 119.7(6)
C15 C16 H16 120.2
C17 C16 H16 120.2
C54 C53 C58 120.6(7)
C54 C53 H53 119.7
C58 C53 H53 119.7
O85 C86 C87 111.3(5)
O85 C86 H86A 109.4
C87 C86 H86A 109.4
O85 C86 H86B 109.4
C87 C86 H86B 109.4
H86A C86 H86B 108
N30 C29 C28 111.4(5)
N30 C29 H29A 109.3
C28 C29 H29A 109.3
N30 C29 H29B 109.3
C28 C29 H29B 109.3
H29A C29 H29B 108
C91 C90 C89 120.2(7)
C91 C90 H90 119.9
C89 C90 H90 119.9
C5 C4 C3 121.5(7)
C5 C4 H4 119.2
C3 C4 H4 119.2
C80 C81 H81A 109.5
C80 C81 H81B 109.5
H81A C81 H81B 109.5
C80 C81 H81C 109.5
H81A C81 H81C 109.5
H81B C81 H81C 109.5
C43 C44 C45 121.1(8)
C43 C44 H44 119.5
C45 C44 H44 119.5
C33 C34 H34A 109.5
C33 C34 H34B 109.5
H34A C34 H34B 109.5
C33 C34 H34C 109.5
H34A C34 H34C 109.5
H34B C34 H34C 109.5
C53 C54 C55 120.8(7)
C53 C54 H54 119.6
C55 C54 H54 119.6
C44 C43 C42 119.6(7)
C44 C43 H43 120.2
C42 C43 H43 120.2
C16 C15 C14 120.2(7)
C16 C15 H15 119.9
C14 C15 H15 119.9

loop_
_geom_bond_atom_site_label_1
_geom_bond_atom_site_label_2
_geom_bond_distance
S20 C21 1.810(7)
S20 C19 1.856(6)
S66 C67 1.810(6)
S66 C65 1.851(6)
O25 C23 1.323(7)
O25 C26 1.448(8)
O38 C36 1.362(7)
O38 C39 1.438(7)
O28 C28 1.212(7)
O79 C78 1.230(7)
O85 C83 1.364(8)
O85 C86 1.446(7)
O37 C36 1.210(7)
O24 C23 1.198(7)
O84 C83 1.210(7)
O75 C74 1.228(7)
O32 C31 1.242(7)
N73 C74 1.338(7)
N73 C68 1.451(7)
N73 H73 0.87(9)
N82 C83 1.335(7)
N82 C80 1.463(7)
N82 H82 0.89(9)
O70 C69 1.208(8)
N77 C78 1.338(7)
N77 C76 1.447(7)
N77 H77 0.82(9)
O71 C69 1.315(7)
O71 C72 1.456(9)
N35 C36 1.332(8)
N35 C33 1.454(7)
N35 H35 0.83(9)
C28 N27 1.354(7)
C28 C29 1.498(8)
N27 C22 1.447(7)
N27 H27 0.96(8)
N30 C31 1.319(8)
N30 C29 1.456(7)
N30 H30 0.89(9)
C23 C22 1.503(8)
C11 C10 1.378(9)
C11 C12 1.379(9)
C11 H11 0.93
C33 C34 1.516(10)
C33 C31 1.528(7)
C33 H33 0.98
C57 C56 1.383(9)
C57 C58 1.395(9)
C57 H57 0.93
C59 C64 1.390(9)
C59 C60 1.399(9)
C59 C65 1.542(8)
C18 C17 1.392(8)
C18 C13 1.408(9)
C18 H18 0.93
C63 C62 1.370(11)
C63 C64 1.397(9)
C63 H63 0.93
C12 C7 1.407(9)
C12 C19 1.541(8)
C74 C76 1.524(8)
C48 C49 1.380(10)
C48 C47 1.403(9)
C48 H48 0.93
C80 C78 1.522(7)
C80 C81 1.540(10)
C80 H80 0.98
C52 C47 1.385(8)
C52 C51 1.409(8)
C52 C65 1.546(8)
C9 C10 1.393(10)
C9 C8 1.392(10)
C9 H9 0.93
C21 C22 1.552(8)
C21 H21A 0.97
C21 H21B 0.97
C68 C69 1.505(9)
C68 C67 1.541(8)
C68 H68 0.98
C67 H67A 0.97
C67 H67B 0.97
C51 C50 1.369(9)
C51 H51 0.93
C87 C92 1.373(9)
C87 C88 1.384(10)
C87 C86 1.502(9)
C76 H76A 0.97
C76 H76B 0.97
C6 C5 1.404(9)
C6 C1 1.405(8)
C6 C19 1.542(9)
C56 C55 1.394(10)
C56 H56 0.93
C60 C61 1.371(9)
C60 H60 0.93
C88 C89 1.387(11)
C88 H88 0.93
C1 C2 1.386(10)
C1 H1 0.93
C65 C58 1.527(9)
C64 H64 0.93
C22 H22 0.98
C2 C3 1.377(11)
C2 H2 0.93
C13 C14 1.387(9)
C13 C19 1.538(7)
C7 C8 1.399(9)
C7 H7 0.93
C61 C62 1.407(11)
C61 H61 0.93
C3 C4 1.381(10)
C3 H3 0.93
C42 C43 1.375(13)
C42 C41 1.379(10)
C42 H42 0.93
C10 H10 0.93
C40 C45 1.374(9)
C40 C41 1.383(9)
C40 C39 1.516(8)
C26 H26A 0.96
C26 H26B 0.96
C26 H26C 0.96
C50 C49 1.395(9)
C50 H50 0.93
C8 H8 0.93
C92 C91 1.390(10)
C92 H92 0.93
C17 C16 1.381(11)
C17 H17 0.93
C5 C4 1.371(9)
C5 H5 0.93
C58 C53 1.397(8)
C14 C15 1.397(8)
C14 H14 0.93
C62 H62 0.93
C39 H39A 0.97
C39 H39B 0.97
C41 H41 0.93
C55 C54 1.384(11)
C55 H55 0.93
C47 H47 0.93
C45 C44 1.395(11)
C45 H45 0.93
C91 C90 1.371(12)
C91 H91 0.93
C89 C90 1.379(13)
C89 H89 0.93
C72 H72A 0.96
C72 H72B 0.96
C72 H72C 0.96
C49 H49 0.93
C16 C15 1.383(11)
C16 H16 0.93
C53 C54 1.387(10)
C53 H53 0.93
C86 H86A 0.97
C86 H86B 0.97
C29 H29A 0.97
C29 H29B 0.97
C90 H90 0.93
C4 H4 0.93
C81 H81A 0.96
C81 H81B 0.96
C81 H81C 0.96
C44 C43 1.364(13)
C44 H44 0.93
C34 H34A 0.96
C34 H34B 0.96
C34 H34C 0.96
C54 H54 0.93
C43 H43 0.93
C15 H15 0.93

loop_
_geom_torsion_atom_site_label_1
_geom_torsion_atom_site_label_2
_geom_torsion_atom_site_label_3
_geom_torsion_atom_site_label_4
_geom_torsion
O28 C28 N27 C22 -5.2(10)
C29 C28 N27 C22 174.5(6)
C26 O25 C23 O24 1.9(11)
C26 O25 C23 C22 -174.9(7)
C36 N35 C33 C34 94.3(7)
C36 N35 C33 C31 -146.5(6)
C80 N82 C83 O84 5.7(10)
C80 N82 C83 O85 -177.9(5)
C86 O85 C83 O84 1.9(9)
C86 O85 C83 N82 -174.6(5)
C10 C11 C12 C7 -0.1(9)
C10 C11 C12 C19 -176.1(6)
C68 N73 C74 O75 -6.0(10)
C68 N73 C74 C76 171.7(5)
C83 N82 C80 C78 -148.3(5)
C83 N82 C80 C81 92.8(7)
C33 N35 C36 O37 1.5(10)
C33 N35 C36 O38 178.9(5)
C39 O38 C36 O37 -13.9(9)
C39 O38 C36 N35 168.6(5)
C76 N77 C78 O79 3.6(9)
C76 N77 C78 C80 179.6(5)
N82 C80 C78 O79 -48.0(7)
C81 C80 C78 O79 73.2(7)
N82 C80 C78 N77 135.9(5)
C81 C80 C78 N77 -102.9(6)
C19 S20 C21 C22 145.6(4)
C74 N73 C68 C69 -98.5(7)
C74 N73 C68 C67 132.5(6)
N73 C68 C67 S66 -77.1(5)
C69 C68 C67 S66 155.7(4)
C65 S66 C67 C68 -144.6(4)
C47 C52 C51 C50 -1.4(9)
C65 C52 C51 C50 -177.3(6)
C29 N30 C31 O32 1.3(10)
C29 N30 C31 C33 179.1(6)
N35 C33 C31 O32 -52.5(8)
C34 C33 C31 O32 68.0(7)
N35 C33 C31 N30 129.7(6)
C34 C33 C31 N30 -109.9(7)
C78 N77 C76 C74 -147.7(5)
O75 C74 C76 N77 -44.1(9)
N73 C74 C76 N77 138.2(6)
C58 C57 C56 C55 -2.0(10)
C64 C59 C60 C61 1.3(10)
C65 C59 C60 C61 177.9(6)
C92 C87 C88 C89 0.5(10)
C86 C87 C88 C89 178.4(6)
C5 C6 C1 C2 3.4(10)
C19 C6 C1 C2 179.7(6)
C64 C59 C65 C58 -131.1(7)
C60 C59 C65 C58 52.4(8)
C64 C59 C65 C52 -10.3(9)
C60 C59 C65 C52 173.2(6)
C64 C59 C65 S66 114.3(6)
C60 C59 C65 S66 -62.2(7)
C47 C52 C65 C58 -112.6(6)
C51 C52 C65 C58 63.1(6)
C47 C52 C65 C59 123.0(6)
C51 C52 C65 C59 -61.3(7)
C47 C52 C65 S66 2.0(7)
C51 C52 C65 S66 177.7(4)
C67 S66 C65 C58 -178.1(4)
C67 S66 C65 C59 -58.1(4)
C67 S66 C65 C52 66.4(4)
C60 C59 C64 C63 0.0(11)
C65 C59 C64 C63 -176.5(6)
C62 C63 C64 C59 -1.7(12)
C28 N27 C22 C23 -145.9(6)
C28 N27 C22 C21 87.6(7)
O24 C23 C22 N27 4.5(9)
O25 C23 C22 N27 -178.7(5)
O24 C23 C22 C21 131.0(7)
O25 C23 C22 C21 -52.1(7)
S20 C21 C22 N27 36.9(6)
S20 C21 C22 C23 -87.2(5)
C6 C1 C2 C3 -2.1(11)
C17 C18 C13 C14 -0.8(10)
C17 C18 C13 C19 -178.8(6)
C11 C12 C7 C8 -0.4(9)
C19 C12 C7 C8 175.8(6)
C59 C60 C61 C62 -0.8(11)
C1 C2 C3 C4 0.1(11)
C12 C11 C10 C9 1.0(10)
C8 C9 C10 C11 -1.5(9)
C52 C51 C50 C49 -0.3(10)
C10 C9 C8 C7 1.0(10)
C12 C7 C8 C9 -0.1(10)
C88 C87 C92 C91 0.4(9)
C86 C87 C92 C91 -177.5(6)
C13 C18 C17 C16 -0.1(11)
C1 C6 C5 C4 -2.9(9)
C19 C6 C5 C4 -179.1(6)
C72 O71 C69 O70 3.1(12)
C72 O71 C69 C68 -177.1(7)
N73 C68 C69 O70 35.4(9)
C67 C68 C69 O70 162.1(7)
N73 C68 C69 O71 -144.4(6)
C67 C68 C69 O71 -17.7(8)
C56 C57 C58 C53 1.3(10)
C56 C57 C58 C65 177.7(6)
C59 C65 C58 C53 -160.2(6)
C52 C65 C58 C53 75.5(7)
S66 C65 C58 C53 -44.5(7)
C59 C65 C58 C57 23.6(8)
C52 C65 C58 C57 -100.8(6)
S66 C65 C58 C57 139.2(5)
C18 C13 C14 C15 1.5(10)
C19 C13 C14 C15 179.4(6)
C14 C13 C19 C6 124.2(6)
C18 C13 C19 C6 -57.9(7)
C14 C13 C19 C12 4.0(9)
C18 C13 C19 C12 -178.1(5)
C14 C13 C19 S20 -121.8(6)
C18 C13 C19 S20 56.1(7)
C5 C6 C19 C13 -20.4(8)
C1 C6 C19 C13 163.5(5)
C5 C6 C19 C12 103.7(6)
C1 C6 C19 C12 -72.3(7)
C5 C6 C19 S20 -137.4(5)
C1 C6 C19 S20 46.6(6)
C11 C12 C19 C13 -114.9(6)
C7 C12 C19 C13 69.1(7)
C11 C12 C19 C6 122.5(6)
C7 C12 C19 C6 -53.4(7)
C11 C12 C19 S20 9.1(7)
C7 C12 C19 S20 -166.9(4)
C21 S20 C19 C13 36.8(5)
C21 S20 C19 C6 155.2(4)
C21 S20 C19 C12 -89.8(4)
C64 C63 C62 C61 2.1(12)
C60 C61 C62 C63 -0.9(11)
C36 O38 C39 C40 -81.9(6)
C45 C40 C39 O38 -24.9(8)
C41 C40 C39 O38 158.7(5)
C45 C40 C41 C42 0.1(10)
C39 C40 C41 C42 176.5(6)
C43 C42 C41 C40 -1.4(11)
C57 C56 C55 C54 0.4(10)
C51 C52 C47 C48 3.2(9)
C65 C52 C47 C48 178.9(6)
C49 C48 C47 C52 -3.3(10)
C41 C40 C45 C44 0.8(10)
C39 C40 C45 C44 -175.6(6)
C87 C92 C91 C90 -0.9(10)
C87 C88 C89 C90 -0.9(11)
C47 C48 C49 C50 1.6(10)
C51 C50 C49 C48 0.2(10)
C18 C17 C16 C15 0.4(11)
C57 C58 C53 C54 0.9(11)
C65 C58 C53 C54 -175.4(7)
C83 O85 C86 C87 -108.7(7)
C92 C87 C86 O85 -102.3(7)
C88 C87 C86 O85 79.9(8)
C31 N30 C29 C28 -154.8(6)
O28 C28 C29 N30 -11.3(11)
N27 C28 C29 N30 168.9(6)
C92 C91 C90 C89 0.5(11)
C88 C89 C90 C91 0.4(12)
C6 C5 C4 C3 1.1(10)
C2 C3 C4 C5 0.3(11)
C40 C45 C44 C43 -0.3(11)
C58 C53 C54 C55 -2.6(12)
C56 C55 C54 C53 1.9(11)
C45 C44 C43 C42 -1.0(12)
C41 C42 C43 C44 1.8(12)
C17 C16 C15 C14 0.3(11)
C13 C14 C15 C16 -1.2(11)
